data_7244143
loop_
_publ_author_name
'Rixson, Daniel'
'G\"unay Sezer, G\"une\,s'
'Alp, Emre'
'Mahon, Mary F.'
'Burrows, Andrew D.'

_publ_section_title
;
 Synthesis, structures and properties of metal--organic frameworks
 prepared using a semi-rigid tricarboxylate linker
;
_journal_issue 4
_journal_name_full CrystEngComm
_journal_page_first 863
_journal_page_last 876
_journal_paper_doi 10.1039/D1CE01284C
_journal_volume 24
_journal_year 2022
_chemical_formula_moiety 'C20 H18 Cd2 N2 O14, H2 O'
_chemical_formula_sum 'C20 H20 Cd2 N2 O15'
_chemical_formula_weight 753.18
_space_group_crystal_system monoclinic
_space_group_IT_number 15
_space_group_name_Hall '-I 2ya'
_space_group_name_H-M_alt 'I 1 2/a 1'
_atom_sites_solution_hydrogens mixed
_atom_sites_solution_primary iterative
_audit_creation_date 2019-01-11
_audit_creation_method
;
Olex2 1.2
(compiled 2018.05.29 svn.r3508 for OlexSys, GUI svn.r5506)
;
_audit_update_record
;
2021-07-19 deposited with the CCDC.	2021-12-20 downloaded from the CCDC.
;
_cell_angle_alpha 90
_cell_angle_beta 90.088(2)
_cell_angle_gamma 90
_cell_formula_units_Z 8
_cell_length_a 13.7701(4)
_cell_length_b 11.5100(3)
_cell_length_c 29.1745(7)
_cell_measurement_reflns_used 14938
_cell_measurement_temperature 150.0(3)
_cell_measurement_theta_max 30.1010
_cell_measurement_theta_min 3.9110
_cell_volume 4624.0(2)
_computing_cell_refinement 'CrysAlisPro 1.171.39.46 (Rigaku OD, 2018)'
_computing_data_collection 'CrysAlisPro 1.171.39.46 (Rigaku OD, 2018)'
_computing_data_reduction 'CrysAlisPro 1.171.39.46 (Rigaku OD, 2018)'
_computing_molecular_graphics 'Olex2 (Dolomanov et al., 2009)'
_computing_publication_material 'Olex2 (Dolomanov et al., 2009)'
_computing_structure_refinement 'ShelXL (Sheldrick, 2015)'
_computing_structure_solution 'olex2.solve (Bourhis et al., 2015)'
_diffrn_ambient_environment N~2~
_diffrn_ambient_temperature 150.0(3)
_diffrn_detector 'CCD plate'
_diffrn_detector_area_resol_mean 8.0734
_diffrn_detector_type EosS2
_diffrn_measured_fraction_theta_full 0.996
_diffrn_measured_fraction_theta_max 0.887
_diffrn_measurement_device 'four-circle diffractometer'
_diffrn_measurement_device_type 'New Xcalibur, EosS2'
_diffrn_measurement_method '\w scans'
_diffrn_radiation_monochromator graphite
_diffrn_radiation_probe x-ray
_diffrn_radiation_type MoK\a
_diffrn_radiation_wavelength 0.71073
_diffrn_reflns_av_R_equivalents 0.0246
_diffrn_reflns_av_unetI/netI 0.0247
_diffrn_reflns_Laue_measured_fraction_full 0.996
_diffrn_reflns_Laue_measured_fraction_max 0.887
_diffrn_reflns_limit_h_max 15
_diffrn_reflns_limit_h_min -18
_diffrn_reflns_limit_k_max 13
_diffrn_reflns_limit_k_min -16
_diffrn_reflns_limit_l_max 39
_diffrn_reflns_limit_l_min -41
_diffrn_reflns_number 21531
_diffrn_reflns_point_group_measured_fraction_full 0.996
_diffrn_reflns_point_group_measured_fraction_max 0.887
_diffrn_reflns_theta_full 25.242
_diffrn_reflns_theta_max 30.343
_diffrn_reflns_theta_min 3.517
_diffrn_source 'fine-focus sealed X-ray tube'
_diffrn_source_type 'Enhance (Mo) X-ray Source'
_exptl_absorpt_coefficient_mu 1.925
_exptl_absorpt_correction_T_max 0.994
_exptl_absorpt_correction_T_min 0.974
_exptl_absorpt_correction_type analytical
_exptl_absorpt_process_details
;
CrysAlisPro 1.171.39.46 (Rigaku Oxford Diffraction, 2018)
Analytical numeric absorption correction using a multifaceted crystal
			model based on expressions derived by R.C. Clark & J.S. Reid.
(Clark, R. C. & Reid, J. S. (1995). Acta Cryst. A51, 887-897)
Empirical absorption correction using spherical harmonics,
 implemented in SCALE3 ABSPACK scaling algorithm.
;
_exptl_crystal_colour 'light brown'
_exptl_crystal_colour_modifier light
_exptl_crystal_colour_primary brown
_exptl_crystal_density_diffrn 2.164
_exptl_crystal_description block
_exptl_crystal_F_000 2960
_exptl_crystal_size_max 0.291
_exptl_crystal_size_mid 0.231
_exptl_crystal_size_min 0.063
_refine_diff_density_max 1.655
_refine_diff_density_min -3.605
_refine_diff_density_rms 0.115
_refine_ls_extinction_method none
_refine_ls_goodness_of_fit_ref 1.074
_refine_ls_hydrogen_treatment mixed
_refine_ls_matrix_type full
_refine_ls_number_parameters 390
_refine_ls_number_reflns 6180
_refine_ls_number_restraints 19
_refine_ls_restrained_S_all 1.074
_refine_ls_R_factor_all 0.0373
_refine_ls_R_factor_gt 0.0321
_refine_ls_shift/su_max 0.002
_refine_ls_shift/su_mean 0.000
_refine_ls_structure_factor_coef Fsqd
_refine_ls_weighting_details 'w=1/[\s^2^(Fo^2^)+(0.0116P)^2^+35.2439P] where P=(Fo^2^+2Fc^2^)/3'
_refine_ls_weighting_scheme calc
_refine_ls_wR_factor_gt 0.0638
_refine_ls_wR_factor_ref 0.0659
_reflns_Friedel_coverage 0.000
_reflns_number_gt 5621
_reflns_number_total 6180
_reflns_threshold_expression 'I > 2\s(I)'
_cod_data_source_file d1ce01284c2.cif
_cod_data_source_block e18adb4
_cod_depositor_comments 'Adding full bibliography for 7244143--7244152.cif.'
_cod_database_code 7244143
_shelxl_version_number 2014-3
_chemical_oxdiff_usercomment 'Light Brown Tablet'
_shelx_space_group_comment
;
The symmetry employed for this shelxl refinement is uniquely defined
by the following loop, which should always be used as a source of
symmetry information in preference to the above space-group names.
They are only intended as comments.
;
_olex2_refinement_description
;
1. Fixed Uiso
 At 1.2 times of:
  All C(H) groups, All C(H,H) groups, All O(H,H) groups
2. Restrained distances
 O6-H6 = O12-H12
 0.98 with sigma of 0.005
 N1-H1 = N2-H2
 0.98 with sigma of 0.005
 O15-H15A = O15-H15B
 0.98 with sigma of 0.005
 O14-H14B
 0.98 with sigma of 0.005
 H14B-H14A
 1.55 with sigma of 0.005
 O14-H14A
 0.98 with sigma of 0.005
 H14A-Cd2 = H14B-Cd2
 2.75 with sigma of 0.02
 O13-H13A = O13-H13B
 0.98 with sigma of 0.005
3. Uiso/Uaniso restraints and constraints
Uanis(Cd2) \\sim Ueq: with sigma of 0.01 and sigma for terminal atoms of 0.02
4.a Secondary CH2 refined with riding coordinates:
 C2(H2A,H2B), C12(H12A,H12B)
4.b Aromatic/amide H refined with riding coordinates:
 C4(H4), C7(H7), C10(H10), C14(H14), C17(H17), C20(H20)
;
_olex2_submission_special_instructions 'No special instructions were received'

loop_
_space_group_symop_operation_xyz
'x, y, z'
'-x+1/2, y, -z'
'x+1/2, y+1/2, z+1/2'
'-x+1, y+1/2, -z+1/2'
'-x, -y, -z'
'x-1/2, -y, z'
'-x+1/2, -y+1/2, -z+1/2'
'x, -y+1/2, z+1/2'

loop_
_atom_site_label
_atom_site_type_symbol
_atom_site_fract_x
_atom_site_fract_y
_atom_site_fract_z
_atom_site_U_iso_or_equiv
_atom_site_adp_type
_atom_site_occupancy
_atom_site_site_symmetry_order
_atom_site_calc_flag
_atom_site_refinement_flags_posn
_atom_site_refinement_flags_adp
_atom_site_refinement_flags_occupancy
_atom_site_disorder_assembly
_atom_site_disorder_group
Cd1 Cd 0.74587(2) 0.63625(2) 0.56339(2) 0.01141(5) Uani 1 1 d . . . . .
O1 O 0.68210(17) 0.42539(18) 0.58131(8) 0.0221(5) Uani 1 1 d . . . . .
O2 O 0.83218(16) 0.48453(18) 0.59175(7) 0.0191(4) Uani 1 1 d . . . . .
O3 O 0.76611(16) -0.16000(17) 0.57335(7) 0.0158(4) Uani 1 1 d . . . . .
O4 O 0.77767(16) -0.27694(17) 0.63271(6) 0.0152(4) Uani 1 1 d . . . . .
O5 O 0.7390(2) 0.0577(2) 0.80253(8) 0.0325(6) Uani 1 1 d . . . . .
O6 O 0.7300(2) -0.1293(2) 0.78467(8) 0.0340(6) Uani 1 1 d D . . . .
H6 H 0.724(4) -0.148(5) 0.8173(5) 0.079(19) Uiso 1 1 d D . . . .
O7 O 0.65443(16) 0.6387(2) 0.49934(7) 0.0218(5) Uani 1 1 d . . . . .
O8 O 0.5133(2) 0.6488(3) 0.46466(9) 0.0411(7) Uani 1 1 d . . . . .
O9 O 0.52332(16) 1.08681(18) 0.58216(7) 0.0180(4) Uani 1 1 d . . . . .
O10 O 0.49804(16) 1.14172(17) 0.65311(7) 0.0163(4) Uani 1 1 d . . . . .
O11 O 0.4749(2) 0.8417(2) 0.77469(8) 0.0316(6) Uani 1 1 d . . . . .
O12 O 0.52285(19) 0.66127(19) 0.75910(7) 0.0253(5) Uani 1 1 d D . . . .
H12 H 0.513(4) 0.653(5) 0.7922(4) 0.076(18) Uiso 1 1 d D . . . .
O13 O 0.49734(18) 0.4160(2) 0.63637(8) 0.0238(5) Uani 1 1 d D . . . .
O14 O 0.6630(2) 0.1944(3) 0.52291(10) 0.0405(7) Uani 1 1 d D . . . .
H14A H 0.633(2) 0.252(2) 0.5027(6) 0.049 Uiso 1 1 d DR . . . .
H14B H 0.6231(19) 0.1248(16) 0.5198(9) 0.049 Uiso 1 1 d DR . . . .
N1 N 0.70857(17) 0.24368(19) 0.64105(8) 0.0114(4) Uani 1 1 d D . . . .
H1 H 0.690(3) 0.292(3) 0.6673(8) 0.027(10) Uiso 1 1 d D . . . .
N2 N 0.57199(19) 0.6505(2) 0.58673(8) 0.0154(5) Uani 1 1 d D . . . .
H2 H 0.569(3) 0.5751(15) 0.6021(11) 0.021(9) Uiso 1 1 d D . . . .
C1 C 0.7669(2) 0.4092(2) 0.59554(9) 0.0137(5) Uani 1 1 d . . . . .
C2 C 0.7933(2) 0.2940(2) 0.61739(10) 0.0150(5) Uani 1 1 d . . . . .
H2A H 0.8157 0.2407 0.5940 0.018 Uiso 1 1 calc R . . . .
H2B H 0.8456 0.3055 0.6392 0.018 Uiso 1 1 calc R . . . .
C3 C 0.72764(19) 0.1297(2) 0.65919(9) 0.0116(5) Uani 1 1 d . . . . .
C4 C 0.74515(19) 0.0367(2) 0.62967(9) 0.0113(5) Uani 1 1 d . . . . .
H4 H 0.7465 0.0487 0.5981 0.014 Uiso 1 1 calc R . . . .
C5 C 0.76051(19) -0.0737(2) 0.64736(9) 0.0108(5) Uani 1 1 d . . . . .
C6 C 0.7705(2) -0.1752(2) 0.61598(9) 0.0117(5) Uani 1 1 d . . . . .
C7 C 0.7582(2) -0.0915(2) 0.69464(9) 0.0127(5) Uani 1 1 d . . . . .
H7 H 0.7685 -0.1655 0.7065 0.015 Uiso 1 1 calc R . . . .
C8 C 0.7408(2) 0.0008(2) 0.72392(9) 0.0130(5) Uani 1 1 d . . . . .
C9 C 0.7370(2) -0.0188(3) 0.77456(10) 0.0173(6) Uani 1 1 d . . . . .
C10 C 0.7254(2) 0.1118(2) 0.70643(9) 0.0129(5) Uani 1 1 d . . . . .
H10 H 0.7138 0.1737 0.7262 0.015 Uiso 1 1 calc R . . . .
C11 C 0.5637(2) 0.6471(2) 0.49964(10) 0.0161(6) Uani 1 1 d . . . . .
C12 C 0.5106(2) 0.6499(3) 0.54478(10) 0.0192(6) Uani 1 1 d . . . . .
H12A H 0.4698 0.7186 0.5453 0.023 Uiso 1 1 calc R . . . .
H12B H 0.4681 0.5828 0.5462 0.023 Uiso 1 1 calc R . . . .
C13 C 0.5479(2) 0.7381(2) 0.61974(9) 0.0126(5) Uani 1 1 d . . . . .
C14 C 0.5365(2) 0.8527(2) 0.60611(9) 0.0128(5) Uani 1 1 d . . . . .
H14 H 0.5456 0.8729 0.5755 0.015 Uiso 1 1 calc R . . . .
C15 C 0.5115(2) 0.9379(2) 0.63808(9) 0.0112(5) Uani 1 1 d . . . . .
C16 C 0.50864(19) 1.0625(2) 0.62388(9) 0.0119(5) Uani 1 1 d . . . . .
C17 C 0.4983(2) 0.9079(2) 0.68377(9) 0.0136(5) Uani 1 1 d . . . . .
H17 H 0.4797 0.9639 0.7050 0.016 Uiso 1 1 calc R . . . .
C18 C 0.5130(2) 0.7940(2) 0.69757(9) 0.0134(5) Uani 1 1 d . . . . .
C19 C 0.5022(2) 0.7682(3) 0.74747(10) 0.0176(6) Uani 1 1 d . . . . .
C20 C 0.5381(2) 0.7086(2) 0.66584(9) 0.0137(5) Uani 1 1 d . . . . .
H20 H 0.5483 0.6325 0.6754 0.016 Uiso 1 1 calc R . . . .
Cd2 Cd 0.57197(2) 0.27393(2) 0.59213(2) 0.02749(7) Uani 1 1 d D U . . .
O15 O 0.6112(3) -0.0239(4) 0.48765(13) 0.0701(13) Uani 1 1 d D . . . .
H15A H 0.555(3) -0.029(7) 0.4672(19) 0.12(3) Uiso 1 1 d D . . . .
H15B H 0.670(3) -0.064(6) 0.478(2) 0.13(3) Uiso 1 1 d D . . . .
H13A H 0.4330(15) 0.449(4) 0.6306(16) 0.050(14) Uiso 1 1 d D . . . .
H13B H 0.489(5) 0.391(5) 0.6682(7) 0.09(2) Uiso 1 1 d D . . . .

loop_
_atom_site_aniso_label
_atom_site_aniso_U_11
_atom_site_aniso_U_22
_atom_site_aniso_U_33
_atom_site_aniso_U_23
_atom_site_aniso_U_13
_atom_site_aniso_U_12
Cd1 0.01440(10) 0.01249(9) 0.00735(8) -0.00205(7) -0.00041(6) 0.00233(7)
O1 0.0251(12) 0.0117(10) 0.0296(12) 0.0074(9) -0.0086(9) -0.0009(8)
O2 0.0213(11) 0.0108(10) 0.0251(11) 0.0032(8) 0.0069(9) -0.0001(8)
O3 0.0263(11) 0.0121(9) 0.0092(9) -0.0001(7) 0.0021(8) -0.0011(8)
O4 0.0277(11) 0.0090(9) 0.0088(9) -0.0008(7) -0.0016(8) 0.0013(8)
O5 0.0681(19) 0.0169(11) 0.0125(10) -0.0034(9) 0.0014(11) -0.0047(12)
O6 0.080(2) 0.0124(11) 0.0098(10) 0.0028(9) 0.0012(11) 0.0006(12)
O7 0.0192(11) 0.0372(13) 0.0091(9) -0.0004(9) 0.0029(8) -0.0036(9)
O8 0.0537(19) 0.0422(16) 0.0275(13) 0.0084(12) -0.0269(13) -0.0067(14)
O9 0.0292(12) 0.0129(10) 0.0120(9) 0.0023(8) 0.0018(8) -0.0004(8)
O10 0.0241(11) 0.0106(9) 0.0143(9) -0.0019(8) 0.0020(8) 0.0004(8)
O11 0.0633(19) 0.0198(12) 0.0118(10) 0.0010(9) 0.0056(10) 0.0130(11)
O12 0.0479(16) 0.0149(11) 0.0129(10) 0.0047(8) 0.0062(10) 0.0068(10)
O13 0.0308(13) 0.0243(12) 0.0162(10) 0.0046(9) -0.0040(9) -0.0061(10)
O14 0.0366(16) 0.0441(17) 0.0408(16) 0.0017(13) 0.0062(12) 0.0128(13)
N1 0.0135(11) 0.0080(10) 0.0126(11) 0.0016(8) -0.0009(8) 0.0002(8)
N2 0.0215(13) 0.0108(11) 0.0139(11) -0.0025(9) 0.0054(9) 0.0003(9)
C1 0.0193(14) 0.0099(12) 0.0118(12) -0.0008(10) 0.0039(10) 0.0000(10)
C2 0.0139(13) 0.0114(13) 0.0197(14) 0.0033(11) 0.0014(10) 0.0014(10)
C3 0.0120(12) 0.0081(11) 0.0145(12) 0.0012(10) -0.0028(9) -0.0002(9)
C4 0.0127(13) 0.0109(12) 0.0102(12) 0.0006(10) -0.0015(9) -0.0004(9)
C5 0.0114(12) 0.0095(12) 0.0116(12) -0.0009(10) 0.0002(9) -0.0001(9)
C6 0.0118(13) 0.0113(12) 0.0118(12) 0.0000(10) 0.0003(9) 0.0005(9)
C7 0.0183(14) 0.0085(11) 0.0112(12) 0.0016(10) -0.0017(10) -0.0004(10)
C8 0.0185(14) 0.0104(12) 0.0100(12) 0.0008(10) -0.0019(10) -0.0006(10)
C9 0.0262(16) 0.0123(13) 0.0134(13) 0.0006(10) -0.0016(11) 0.0009(11)
C10 0.0176(14) 0.0092(12) 0.0119(12) -0.0024(10) -0.0011(10) -0.0003(10)
C11 0.0222(15) 0.0117(13) 0.0144(13) 0.0020(10) -0.0046(10) -0.0021(11)
C12 0.0144(14) 0.0213(15) 0.0220(14) -0.0103(12) 0.0004(11) -0.0008(11)
C13 0.0142(13) 0.0105(12) 0.0132(12) -0.0043(10) 0.0043(10) 0.0003(10)
C14 0.0161(13) 0.0112(12) 0.0111(12) -0.0014(10) 0.0021(9) -0.0025(10)
C15 0.0118(12) 0.0096(12) 0.0122(12) -0.0010(10) 0.0001(9) -0.0002(9)
C16 0.0105(12) 0.0109(12) 0.0144(12) 0.0005(10) -0.0006(9) -0.0005(9)
C17 0.0154(13) 0.0118(12) 0.0135(13) -0.0022(10) 0.0006(10) 0.0010(10)
C18 0.0167(13) 0.0124(12) 0.0110(12) -0.0002(10) 0.0017(10) -0.0011(10)
C19 0.0251(16) 0.0144(13) 0.0132(13) 0.0008(11) 0.0012(11) 0.0006(11)
C20 0.0168(14) 0.0091(12) 0.0153(13) -0.0002(10) 0.0027(10) 0.0007(10)
Cd2 0.02415(13) 0.01315(11) 0.04510(16) 0.01238(10) -0.02100(11) -0.00689(9)
O15 0.040(2) 0.112(3) 0.058(2) -0.057(2) -0.0139(16) 0.022(2)

loop_
_atom_type_symbol
_atom_type_description
_atom_type_scat_dispersion_real
_atom_type_scat_dispersion_imag
_atom_type_scat_source
C C 0.0033 0.0016 'International Tables Vol C Tables 4.2.6.8 and 6.1.1.4'
H H 0.0000 0.0000 'International Tables Vol C Tables 4.2.6.8 and 6.1.1.4'
Cd Cd -0.8075 1.2024 'International Tables Vol C Tables 4.2.6.8 and 6.1.1.4'
N N 0.0061 0.0033 'International Tables Vol C Tables 4.2.6.8 and 6.1.1.4'
O O 0.0106 0.0060 'International Tables Vol C Tables 4.2.6.8 and 6.1.1.4'

loop_
_geom_angle_atom_site_label_1
_geom_angle_atom_site_label_2
_geom_angle_atom_site_label_3
_geom_angle
_geom_angle_site_symmetry_1
_geom_angle_site_symmetry_3
_geom_angle_publ_flag
O2 Cd1 O1 52.61(7) . . ?
O2 Cd1 O3 130.78(8) . 1_565 ?
O2 Cd1 O4 85.10(8) . 1_565 ?
O2 Cd1 O7 89.23(8) . 2_656 ?
O2 Cd1 N2 116.98(8) . . ?
O3 Cd1 O1 157.37(7) 1_565 . ?
O3 Cd1 N2 90.80(8) 1_565 . ?
O4 Cd1 O1 106.81(7) 1_565 . ?
O4 Cd1 O3 56.06(7) 1_565 1_565 ?
O4 Cd1 N2 84.99(8) 1_565 . ?
O7 Cd1 O1 89.42(8) . . ?
O7 Cd1 O1 111.74(8) 2_656 . ?
O7 Cd1 O2 127.18(8) . . ?
O7 Cd1 O3 90.88(8) 2_656 1_565 ?
O7 Cd1 O3 98.88(8) . 1_565 ?
O7 Cd1 O4 146.17(8) . 1_565 ?
O7 Cd1 O4 125.78(8) 2_656 1_565 ?
O7 Cd1 O7 70.84(9) . 2_656 ?
O7 Cd1 N2 71.95(8) . . ?
O7 Cd1 N2 142.56(8) 2_656 . ?
N2 Cd1 O1 71.72(8) . . ?
C1 O1 Cd1 83.77(17) . . ?
C1 O1 Cd2 116.77(18) . . ?
Cd2 O1 Cd1 158.86(10) . . ?
C1 O2 Cd1 100.91(18) . . ?
C6 O3 Cd1 89.35(16) . 1_545 ?
C6 O4 Cd1 92.75(16) . 1_545 ?
C9 O6 H6 116(4) . . ?
Cd1 O7 Cd1 109.14(9) . 2_656 ?
C11 O7 Cd1 123.46(18) . . ?
C11 O7 Cd1 127.27(18) . 2_656 ?
C11 O8 Cd2 157.2(3) . 5_666 ?
C16 O9 Cd2 97.68(17) . 1_565 ?
C16 O10 Cd2 84.98(16) . 1_565 ?
C19 O12 H12 109(3) . . ?
Cd2 O13 H13A 125(3) . . ?
Cd2 O13 H13B 112(4) . . ?
H13A O13 H13B 100(5) . . ?
H14A O14 H14B 104.9(7) . . ?
Cd2 O14 H14A 91.5(12) . . ?
Cd2 O14 H14B 95.2(12) . . ?
C2 N1 H1 111(2) . . ?
C2 N1 Cd2 106.63(16) . . ?
C3 N1 H1 106(2) . . ?
C3 N1 C2 112.7(2) . . ?
C3 N1 Cd2 119.77(16) . . ?
Cd2 N1 H1 100(2) . . ?
Cd1 N2 H2 96(2) . . ?
C12 N2 Cd1 108.64(17) . . ?
C12 N2 H2 110(2) . . ?
C13 N2 Cd1 116.93(18) . . ?
C13 N2 H2 108(2) . . ?
C13 N2 C12 115.1(2) . . ?
O1 C1 O2 122.4(3) . . ?
O1 C1 C2 119.4(3) . . ?
O2 C1 C2 118.1(3) . . ?
N1 C2 C1 110.6(2) . . ?
N1 C2 H2A 109.5 . . ?
N1 C2 H2B 109.5 . . ?
C1 C2 H2A 109.5 . . ?
C1 C2 H2B 109.5 . . ?
H2A C2 H2B 108.1 . . ?
C4 C3 N1 120.3(2) . . ?
C10 C3 N1 119.6(2) . . ?
C10 C3 C4 120.1(2) . . ?
C3 C4 H4 120.0 . . ?
C5 C4 C3 119.9(2) . . ?
C5 C4 H4 120.0 . . ?
C4 C5 C6 120.2(2) . . ?
C4 C5 C7 120.0(2) . . ?
C7 C5 C6 119.6(2) . . ?
O3 C6 Cd1 62.65(14) . 1_545 ?
O3 C6 O4 120.8(2) . . ?
O3 C6 C5 119.6(2) . . ?
O4 C6 Cd1 58.94(13) . 1_545 ?
O4 C6 C5 119.5(2) . . ?
C5 C6 Cd1 167.12(19) . 1_545 ?
C5 C7 H7 120.0 . . ?
C8 C7 C5 120.1(2) . . ?
C8 C7 H7 120.0 . . ?
C7 C8 C9 120.0(2) . . ?
C7 C8 C10 120.3(2) . . ?
C10 C8 C9 119.7(2) . . ?
O5 C9 O6 124.1(3) . . ?
O5 C9 C8 124.0(3) . . ?
O6 C9 C8 111.8(2) . . ?
C3 C10 H10 120.2 . . ?
C8 C10 C3 119.6(2) . . ?
C8 C10 H10 120.2 . . ?
O7 C11 C12 119.5(2) . . ?
O8 C11 O7 123.7(3) . . ?
O8 C11 C12 116.7(3) . . ?
N2 C12 C11 116.3(2) . . ?
N2 C12 H12A 108.2 . . ?
N2 C12 H12B 108.2 . . ?
C11 C12 H12A 108.2 . . ?
C11 C12 H12B 108.2 . . ?
H12A C12 H12B 107.4 . . ?
C14 C13 N2 120.2(2) . . ?
C14 C13 C20 119.8(2) . . ?
C20 C13 N2 120.0(2) . . ?
C13 C14 H14 119.9 . . ?
C13 C14 C15 120.3(2) . . ?
C15 C14 H14 119.9 . . ?
C14 C15 C16 119.7(2) . . ?
C17 C15 C14 119.9(2) . . ?
C17 C15 C16 120.1(2) . . ?
O9 C16 C15 118.3(2) . . ?
O9 C16 Cd2 55.15(14) . 1_565 ?
O10 C16 O9 120.8(3) . . ?
O10 C16 C15 120.7(2) . . ?
O10 C16 Cd2 67.89(15) . 1_565 ?
C15 C16 Cd2 159.44(19) . 1_565 ?
C15 C17 H17 120.2 . . ?
C18 C17 C15 119.7(3) . . ?
C18 C17 H17 120.2 . . ?
C17 C18 C19 117.2(2) . . ?
C17 C18 C20 120.7(3) . . ?
C20 C18 C19 122.2(3) . . ?
O11 C19 O12 123.4(3) . . ?
O11 C19 C18 121.9(3) . . ?
O12 C19 C18 114.7(3) . . ?
C13 C20 C18 119.6(3) . . ?
C13 C20 H20 120.2 . . ?
C18 C20 H20 120.2 . . ?
O1 Cd2 O10 143.09(7) . 1_545 ?
O1 Cd2 O14 80.81(10) . . ?
O1 Cd2 N1 71.20(8) . . ?
O1 Cd2 C16 156.17(8) . 1_545 ?
O8 Cd2 O1 86.71(9) 5_666 . ?
O8 Cd2 O9 97.41(9) 5_666 1_545 ?
O8 Cd2 O10 123.28(10) 5_666 1_545 ?
O8 Cd2 O13 84.17(10) 5_666 . ?
O8 Cd2 O14 79.18(11) 5_666 . ?
O8 Cd2 N1 157.32(10) 5_666 . ?
O8 Cd2 C16 116.09(9) 5_666 1_545 ?
O9 Cd2 O1 151.89(8) 1_545 . ?
O9 Cd2 O10 53.64(7) 1_545 1_545 ?
O9 Cd2 O13 127.38(8) 1_545 . ?
O9 Cd2 O14 72.78(9) 1_545 . ?
O9 Cd2 N1 99.80(8) 1_545 . ?
O9 Cd2 C16 27.17(7) 1_545 1_545 ?
O10 Cd2 C16 27.12(7) 1_545 1_545 ?
O13 Cd2 O1 80.64(8) . . ?
O13 Cd2 O10 81.68(7) . 1_545 ?
O13 Cd2 O14 155.67(9) . . ?
O13 Cd2 N1 96.86(8) . . ?
O13 Cd2 C16 107.18(8) . 1_545 ?
O14 Cd2 O10 122.36(8) . 1_545 ?
O14 Cd2 C16 96.09(9) . 1_545 ?
N1 Cd2 O10 79.11(7) . 1_545 ?
N1 Cd2 O14 91.91(9) . . ?
N1 Cd2 C16 85.37(8) . 1_545 ?
H15A O15 H15B 117(6) . . ?

loop_
_geom_bond_atom_site_label_1
_geom_bond_atom_site_label_2
_geom_bond_distance
_geom_bond_site_symmetry_2
_geom_bond_publ_flag
Cd1 O1 2.634(2) . ?
Cd1 O2 2.268(2) . ?
Cd1 O3 2.379(2) 1_565 ?
Cd1 O4 2.2973(19) 1_565 ?
Cd1 O7 2.252(2) . ?
Cd1 O7 2.290(2) 2_656 ?
Cd1 N2 2.496(3) . ?
O1 C1 1.253(4) . ?
O1 Cd2 2.332(2) . ?
O2 C1 1.253(4) . ?
O3 Cd1 2.379(2) 1_545 ?
O3 C6 1.257(3) . ?
O4 Cd1 2.2971(19) 1_545 ?
O4 C6 1.272(3) . ?
O5 C9 1.201(4) . ?
O6 H6 0.979(5) . ?
O6 C9 1.309(4) . ?
O7 Cd1 2.290(2) 2_656 ?
O7 C11 1.254(4) . ?
O8 C11 1.233(4) . ?
O8 Cd2 2.216(2) 5_666 ?
O9 C16 1.265(3) . ?
O9 Cd2 2.274(2) 1_565 ?
O10 C16 1.257(3) . ?
O10 Cd2 2.554(2) 1_565 ?
O11 C19 1.219(4) . ?
O12 H12 0.979(5) . ?
O12 C19 1.308(4) . ?
O13 Cd2 2.324(3) . ?
O13 H13A 0.978(5) . ?
O13 H13B 0.978(5) . ?
O14 H14A 0.978(5) . ?
O14 H14B 0.976(5) . ?
O14 Cd2 2.549(3) . ?
N1 H1 0.979(5) . ?
N1 C2 1.475(4) . ?
N1 C3 1.439(3) . ?
N1 Cd2 2.385(2) . ?
N2 H2 0.979(5) . ?
N2 C12 1.487(4) . ?
N2 C13 1.433(3) . ?
C1 C2 1.515(4) . ?
C2 H2A 0.9700 . ?
C2 H2B 0.9700 . ?
C3 C4 1.395(4) . ?
C3 C10 1.394(4) . ?
C4 H4 0.9300 . ?
C4 C5 1.387(4) . ?
C5 C6 1.492(4) . ?
C5 C7 1.395(4) . ?
C6 Cd1 2.679(3) 1_545 ?
C7 H7 0.9300 . ?
C7 C8 1.385(4) . ?
C8 C9 1.496(4) . ?
C8 C10 1.392(4) . ?
C10 H10 0.9300 . ?
C11 C12 1.507(4) . ?
C12 H12A 0.9700 . ?
C12 H12B 0.9700 . ?
C13 C14 1.387(4) . ?
C13 C20 1.394(4) . ?
C14 H14 0.9300 . ?
C14 C15 1.397(4) . ?
C15 C16 1.493(4) . ?
C15 C17 1.389(4) . ?
C16 Cd2 2.746(3) 1_565 ?
C17 H17 0.9300 . ?
C17 C18 1.386(4) . ?
C18 C19 1.493(4) . ?
C18 C20 1.394(4) . ?
C20 H20 0.9300 . ?
Cd2 O8 2.216(2) 5_666 ?
Cd2 O9 2.274(2) 1_545 ?
Cd2 O10 2.554(2) 1_545 ?
Cd2 C16 2.746(3) 1_545 ?
O15 H15A 0.979(5) . ?
O15 H15B 0.979(5) . ?

loop_
_geom_hbond_atom_site_label_D
_geom_hbond_atom_site_label_H
_geom_hbond_atom_site_label_A
_geom_hbond_distance_DH
_geom_hbond_distance_HA
_geom_hbond_distance_DA
_geom_hbond_angle_DHA
_geom_hbond_site_symmetry_A
O6 H6 O4 0.979(5) 1.696(19) 2.643(3) 162(5) 7_646
O12 H12 O10 0.979(5) 1.609(7) 2.587(3) 177(6) 4_546
O14 H14A O8 0.978(5) 2.50(2) 3.047(4) 114.9(15) 5_666
O14 H14B O9 0.976(5) 2.32(2) 2.870(4) 114.6(15) 1_545
O14 H14B O15 0.976(5) 1.959(13) 2.807(5) 143.9(18) .
N1 H1 O5 0.979(5) 2.18(3) 2.907(3) 130(3) 7_656
N2 H2 O1 0.979(5) 2.40(3) 3.007(3) 119(3) .
O15 H15A O9 0.979(5) 1.92(3) 2.845(4) 157(6) 5_666
O15 H15A O15 0.979(5) 2.71(7) 3.195(7) 111(5) 5_656
O15 H15B O3 0.979(5) 2.05(4) 2.913(4) 145(6) 2_656
O13 H13A O2 0.978(5) 1.95(2) 2.858(3) 154(4) 6_565
O13 H13B O11 0.978(5) 1.83(3) 2.758(3) 158(6) 4_546
